data_7219676
loop_
_publ_author_name
'Katzsch, Felix'
'Weber, Edwin'

_publ_section_title
;
 Crystalline inclusion properties of new pyridine and thiophene modified
 wheel-and-axle diol hosts
;
_journal_issue 13
_journal_name_full CrystEngComm
_journal_page_first 2737
_journal_paper_doi 10.1039/C5CE00180C
_journal_volume 17
_journal_year 2015
_chemical_formula_moiety 'C28 H22 N4 O2'
_chemical_formula_sum 'C28 H22 N4 O2'
_chemical_formula_weight 446.50
_chemical_name_systematic 1,3-Bis[di(pyrid-2-yl)hydroxymethyl]benzene
_space_group_IT_number 2
_symmetry_cell_setting triclinic
_symmetry_space_group_name_Hall '-P 1'
_symmetry_space_group_name_H-M 'P -1'
_atom_sites_solution_hydrogens geom
_atom_sites_solution_primary direct
_atom_sites_solution_secondary difmap
_audit_creation_method SHELXL-97
_audit_update_record
;
2014-08-22 deposited with the CCDC.
2015-02-25 downloaded from the CCDC.
;
_cell_angle_alpha 107.1770(10)
_cell_angle_beta 93.355(2)
_cell_angle_gamma 97.5580(10)
_cell_formula_units_Z 4
_cell_length_a 10.6246(3)
_cell_length_b 12.9366(3)
_cell_length_c 16.5166(5)
_cell_measurement_reflns_used 6278
_cell_measurement_temperature 100(2)
_cell_measurement_theta_max 28.08
_cell_measurement_theta_min 2.36
_cell_volume 2138.65(10)
_computing_cell_refinement 'Bruker SAINT'
_computing_data_collection 'Bruker APEX2'
_computing_data_reduction 'Bruker SAINT'
_computing_molecular_graphics 'Bruker SHELXTL'
_computing_publication_material 'Bruker SHELXTL'
_computing_structure_refinement 'SHELXL-97 (Sheldrick, 2008)'
_computing_structure_solution 'SHELXS-97 (Sheldrick, 2008)'
_diffrn_ambient_temperature 100(2)
_diffrn_measured_fraction_theta_full 1.000
_diffrn_measured_fraction_theta_max 1.000
_diffrn_measurement_device_type 'Bruker APEX-II CCD'
_diffrn_measurement_method '\f and \w scans'
_diffrn_radiation_monochromator graphite
_diffrn_radiation_source 'fine-focus sealed tube'
_diffrn_radiation_type MoK\a
_diffrn_radiation_wavelength 0.71073
_diffrn_reflns_av_R_equivalents 0.0426
_diffrn_reflns_av_sigmaI/netI 0.0348
_diffrn_reflns_limit_h_max 12
_diffrn_reflns_limit_h_min -12
_diffrn_reflns_limit_k_max 15
_diffrn_reflns_limit_k_min -15
_diffrn_reflns_limit_l_max 19
_diffrn_reflns_limit_l_min -19
_diffrn_reflns_number 45269
_diffrn_reflns_theta_full 25.00
_diffrn_reflns_theta_max 25.00
_diffrn_reflns_theta_min 1.30
_exptl_absorpt_coefficient_mu 0.090
_exptl_absorpt_correction_T_max 0.9938
_exptl_absorpt_correction_T_min 0.9779
_exptl_absorpt_correction_type multi-scan
_exptl_absorpt_process_details 'SADABS (Sheldrick, 2004)'
_exptl_crystal_colour colourless
_exptl_crystal_density_diffrn 1.387
_exptl_crystal_density_method 'not measured'
_exptl_crystal_description plate
_exptl_crystal_F_000 936
_exptl_crystal_recrystallization_method 'Re-crystallisation from solvent: 1,4-dioxane'
_exptl_crystal_size_max 0.25
_exptl_crystal_size_mid 0.24
_exptl_crystal_size_min 0.07
_refine_diff_density_max 0.206
_refine_diff_density_min -0.194
_refine_diff_density_rms 0.038
_refine_ls_extinction_method none
_refine_ls_goodness_of_fit_ref 0.939
_refine_ls_hydrogen_treatment constr
_refine_ls_matrix_type full
_refine_ls_number_parameters 617
_refine_ls_number_reflns 7540
_refine_ls_number_restraints 0
_refine_ls_restrained_S_all 0.939
_refine_ls_R_factor_all 0.0994
_refine_ls_R_factor_gt 0.0378
_refine_ls_shift/su_max 0.016
_refine_ls_shift/su_mean 0.004
_refine_ls_structure_factor_coef Fsqd
_refine_ls_weighting_details 'calc w=1/[\s^2^(Fo^2^)+(0.0633P)^2^+0.0000P] where P=(Fo^2^+2Fc^2^)/3'
_refine_ls_weighting_scheme calc
_refine_ls_wR_factor_gt 0.1076
_refine_ls_wR_factor_ref 0.1194
_reflns_number_gt 3101
_reflns_number_total 7540
_reflns_threshold_expression >2\s(I)
_cod_data_source_file c5ce00180c3.cif
_cod_data_source_block feka_81_tricp
_cod_depositor_comments
;
The following automatic conversions were performed:

'_symmetry_cell_setting' value 'Triclinic' changed to 'triclinic'
according to
/usr/data/users/saulius/crontab/automatic-downloads/rss-feeds/RSC/lib/dictionaries/cif_core.dic
dictionary named 'cif_core.dic' version 2.4.2 from 2011-04-26.

Automatic conversion script
Id: cif_fix_values 3086 2015-02-26 13:12:21Z robertas 

 Adding full bibliography for 7219669--7219676.cif.
;
_cod_original_sg_symbol_H-M 'P-1   '
_cod_database_code 7219676

loop_
_symmetry_equiv_pos_as_xyz
'x, y, z'
'-x, -y, -z'

loop_
_atom_site_label
_atom_site_type_symbol
_atom_site_fract_x
_atom_site_fract_y
_atom_site_fract_z
_atom_site_U_iso_or_equiv
_atom_site_adp_type
_atom_site_occupancy
_atom_site_symmetry_multiplicity
_atom_site_calc_flag
_atom_site_refinement_flags
N1 N 0.9490(3) 0.7745(3) 0.3585(2) 0.0389(10) Uani 1 1 d .
N2 N 1.0968(3) 0.5338(2) 0.1676(2) 0.0253(8) Uani 1 1 d .
N4 N 0.4822(3) 0.9123(2) 0.0669(2) 0.0262(8) Uani 1 1 d .
N3 N 0.4355(3) 0.6359(3) -0.0614(2) 0.0295(8) Uani 1 1 d .
O1 O 0.8624(2) 0.58510(19) 0.21736(17) 0.0243(6) Uani 1 1 d .
H1 H 0.8948 0.5495 0.2460 0.036 Uiso 1 1 calc R
O2 O 0.5106(2) 0.65031(19) 0.09606(17) 0.0257(6) Uani 1 1 d .
H2A H 0.4391 0.6206 0.0691 0.039 Uiso 1 1 calc R
C1 C 1.0272(4) 0.7349(3) 0.2985(2) 0.0225(9) Uani 1 1 d .
C2 C 1.1576(4) 0.7538(3) 0.3147(3) 0.0305(10) Uani 1 1 d .
H2 H 1.2103 0.7264 0.2713 0.037 Uiso 1 1 calc R
C3 C 1.2101(4) 0.8142(3) 0.3964(3) 0.0423(13) Uani 1 1 d .
H3 H 1.3002 0.8283 0.4095 0.051 Uiso 1 1 calc R
C4 C 1.1328(4) 0.8540(3) 0.4590(3) 0.0424(13) Uani 1 1 d .
H4 H 1.1677 0.8956 0.5153 0.051 Uiso 1 1 calc R
C5 C 1.0044(5) 0.8311(3) 0.4366(3) 0.0455(13) Uani 1 1 d .
H5 H 0.9504 0.8571 0.4796 0.055 Uiso 1 1 calc R
C6 C 1.0492(3) 0.6163(3) 0.1477(2) 0.0198(9) Uani 1 1 d .
C7 C 1.0795(4) 0.6445(3) 0.0765(3) 0.0266(9) Uani 1 1 d .
H7 H 1.0442 0.7020 0.0631 0.032 Uiso 1 1 calc R
C8 C 1.1617(4) 0.5888(3) 0.0244(3) 0.0266(9) Uani 1 1 d .
H8 H 1.1826 0.6073 -0.0252 0.032 Uiso 1 1 calc R
C9 C 1.2129(4) 0.5070(3) 0.0445(3) 0.0304(10) Uani 1 1 d .
H9 H 1.2710 0.4688 0.0103 0.037 Uiso 1 1 calc R
C10 C 1.1771(4) 0.4817(3) 0.1166(3) 0.0289(10) Uani 1 1 d .
H10 H 1.2115 0.4242 0.1307 0.035 Uiso 1 1 calc R
C11 C 0.9565(3) 0.6697(3) 0.2102(2) 0.0203(8) Uani 1 1 d .
C12 C 0.8876(4) 0.7466(3) 0.1759(2) 0.0204(9) Uani 1 1 d .
C13 C 0.7599(3) 0.7141(3) 0.1406(2) 0.0172(8) Uani 1 1 d .
H13 H 0.7165 0.6440 0.1383 0.021 Uiso 1 1 calc R
C14 C 0.6963(3) 0.7843(3) 0.1088(2) 0.0188(9) Uani 1 1 d .
C15 C 0.7598(4) 0.8859(3) 0.1124(2) 0.0227(9) Uani 1 1 d .
H15 H 0.7170 0.9341 0.0913 0.027 Uiso 1 1 calc R
C16 C 0.8856(3) 0.9175(3) 0.1467(2) 0.0215(9) Uani 1 1 d .
H16 H 0.9289 0.9872 0.1483 0.026 Uiso 1 1 calc R
C17 C 0.9496(4) 0.8495(3) 0.1788(2) 0.0231(9) Uani 1 1 d .
H17 H 1.0359 0.8729 0.2028 0.028 Uiso 1 1 calc R
C18 C 0.5568(3) 0.7433(3) 0.0708(2) 0.0204(9) Uani 1 1 d .
C24 C 0.4765(3) 0.8335(3) 0.1040(2) 0.0198(8) Uani 1 1 d .
C25 C 0.4060(3) 0.8349(3) 0.1723(2) 0.0245(9) Uani 1 1 d .
H25 H 0.4039 0.7777 0.1976 0.029 Uiso 1 1 calc R
C26 C 0.3386(3) 0.9204(3) 0.2032(3) 0.0273(10) Uani 1 1 d .
H26 H 0.2890 0.9224 0.2495 0.033 Uiso 1 1 calc R
C27 C 0.3448(4) 1.0026(3) 0.1655(3) 0.0294(10) Uani 1 1 d .
H27 H 0.3000 1.0627 0.1854 0.035 Uiso 1 1 calc R
C28 C 0.4169(4) 0.9957(3) 0.0988(3) 0.0296(10) Uani 1 1 d .
H28 H 0.4214 1.0528 0.0734 0.036 Uiso 1 1 calc R
C19 C 0.5431(3) 0.7076(3) -0.0272(2) 0.0190(9) Uani 1 1 d .
C20 C 0.6277(4) 0.7414(3) -0.0773(3) 0.0284(10) Uani 1 1 d .
H20 H 0.7048 0.7893 -0.0521 0.034 Uiso 1 1 calc R
C21 C 0.5999(4) 0.7052(3) -0.1652(3) 0.0299(10) Uani 1 1 d .
H21 H 0.6568 0.7293 -0.2005 0.036 Uiso 1 1 calc R
C22 C 0.4901(4) 0.6348(3) -0.2004(3) 0.0292(10) Uani 1 1 d .
H22 H 0.4690 0.6090 -0.2604 0.035 Uiso 1 1 calc R
C23 C 0.4103(4) 0.6018(3) -0.1464(3) 0.0318(10) Uani 1 1 d .
H23 H 0.3339 0.5524 -0.1708 0.038 Uiso 1 1 calc R
C34 C -0.0265(3) 0.2659(3) 0.2020(3) 0.0214(9) Uani 1 1 d .
C35 C -0.1558(4) 0.2461(3) 0.1841(3) 0.0314(10) Uani 1 1 d .
H35 H -0.2088 0.2726 0.2275 0.038 Uiso 1 1 calc R
N6 N 0.0519(3) 0.2267(3) 0.1431(2) 0.0399(10) Uani 1 1 d .
N5 N -0.0970(3) 0.4659(2) 0.3317(2) 0.0277(8) Uani 1 1 d .
N8 N 0.5639(3) 0.3636(3) 0.5617(2) 0.0291(8) Uani 1 1 d .
N7 N 0.5175(3) 0.0870(2) 0.4332(2) 0.0276(8) Uani 1 1 d .
O3 O 0.1367(2) 0.41441(19) 0.28145(17) 0.0240(6) Uani 1 1 d .
H3A H 0.1022 0.4679 0.2778 0.036 Uiso 1 1 calc R
O4 O 0.4897(2) 0.34886(19) 0.40390(16) 0.0233(6) Uani 1 1 d .
H4A H 0.5396 0.3945 0.4434 0.035 Uiso 1 1 calc R
C36 C -0.2096(4) 0.1871(3) 0.1020(3) 0.0398(12) Uani 1 1 d .
H36 H -0.2996 0.1740 0.0883 0.048 Uiso 1 1 calc R
C37 C -0.1311(5) 0.1483(3) 0.0418(3) 0.0434(13) Uani 1 1 d .
H37 H -0.1651 0.1078 -0.0149 0.052 Uiso 1 1 calc R
C38 C -0.0016(4) 0.1687(3) 0.0645(3) 0.0426(12) Uani 1 1 d .
H38 H 0.0527 0.1404 0.0224 0.051 Uiso 1 1 calc R
C29 C -0.0496(3) 0.3846(3) 0.3517(2) 0.0222(9) Uani 1 1 d .
C30 C -0.0800(3) 0.3551(3) 0.4234(2) 0.0234(9) Uani 1 1 d .
H30 H -0.0447 0.2972 0.4360 0.028 Uiso 1 1 calc R
C31 C -0.1619(4) 0.4104(3) 0.4762(3) 0.0295(10) Uani 1 1 d .
H31 H -0.1832 0.3919 0.5258 0.035 Uiso 1 1 calc R
C32 C -0.2118(4) 0.4934(3) 0.4548(3) 0.0272(10) Uani 1 1 d .
H32 H -0.2694 0.5325 0.4890 0.033 Uiso 1 1 calc R
C33 C -0.1767(4) 0.5183(3) 0.3834(3) 0.0311(10) Uani 1 1 d .
H33 H -0.2109 0.5760 0.3697 0.037 Uiso 1 1 calc R
C39 C 0.0417(3) 0.3305(3) 0.2906(2) 0.0214(9) Uani 1 1 d .
C40 C 0.1131(3) 0.2535(3) 0.3241(2) 0.0185(8) Uani 1 1 d .
C41 C 0.2377(3) 0.2859(3) 0.3585(2) 0.0200(9) Uani 1 1 d .
H41 H 0.2796 0.3562 0.3601 0.024 Uiso 1 1 calc R
C42 C 0.3042(3) 0.2196(3) 0.3910(2) 0.0195(9) Uani 1 1 d .
C43 C 0.2418(3) 0.1155(3) 0.3879(2) 0.0212(9) Uani 1 1 d .
H43 H 0.2856 0.0683 0.4097 0.025 Uiso 1 1 calc R
C44 C 0.1148(3) 0.0820(3) 0.3527(3) 0.0235(9) Uani 1 1 d .
H44 H 0.0722 0.0117 0.3503 0.028 Uiso 1 1 calc R
C45 C 0.0512(3) 0.1505(3) 0.3215(2) 0.0218(9) Uani 1 1 d .
H45 H -0.0354 0.1275 0.2981 0.026 Uiso 1 1 calc R
C46 C 0.4435(3) 0.2574(3) 0.4303(2) 0.0196(9) Uani 1 1 d .
C52 C 0.4585(3) 0.2937(3) 0.5285(2) 0.0206(9) Uani 1 1 d .
C53 C 0.3724(4) 0.2575(3) 0.5780(3) 0.0252(9) Uani 1 1 d .
H53 H 0.2968 0.2075 0.5524 0.030 Uiso 1 1 calc R
C54 C 0.3995(4) 0.2960(3) 0.6651(3) 0.0303(10) Uani 1 1 d .
H54 H 0.3415 0.2743 0.7009 0.036 Uiso 1 1 calc R
C55 C 0.5116(4) 0.3663(3) 0.7002(3) 0.0285(10) Uani 1 1 d .
H55 H 0.5342 0.3908 0.7601 0.034 Uiso 1 1 calc R
C56 C 0.5897(4) 0.4000(3) 0.6463(3) 0.0329(11) Uani 1 1 d .
H56 H 0.6649 0.4512 0.6702 0.039 Uiso 1 1 calc R
C47 C 0.5242(3) 0.1654(3) 0.3951(3) 0.0230(9) Uani 1 1 d .
C48 C 0.5958(3) 0.1651(3) 0.3277(3) 0.0280(10) Uani 1 1 d .
H48 H 0.5996 0.2226 0.3027 0.034 Uiso 1 1 calc R
C49 C 0.6617(4) 0.0781(3) 0.2979(3) 0.0319(10) Uani 1 1 d .
H49 H 0.7116 0.0754 0.2516 0.038 Uiso 1 1 calc R
C50 C 0.6553(4) -0.0039(3) 0.3350(3) 0.0283(10) Uani 1 1 d .
H50 H 0.6996 -0.0643 0.3150 0.034 Uiso 1 1 calc R
C51 C 0.5821(4) 0.0040(3) 0.4026(3) 0.0283(10) Uani 1 1 d .
H51 H 0.5775 -0.0525 0.4288 0.034 Uiso 1 1 calc R

loop_
_atom_site_aniso_label
_atom_site_aniso_U_11
_atom_site_aniso_U_22
_atom_site_aniso_U_33
_atom_site_aniso_U_23
_atom_site_aniso_U_13
_atom_site_aniso_U_12
N1 0.038(2) 0.050(2) 0.025(2) 0.0062(18) 0.0177(17) 0.0024(18)
N2 0.0279(18) 0.0287(19) 0.0223(19) 0.0088(15) 0.0061(15) 0.0107(15)
N4 0.0302(19) 0.0323(19) 0.0202(19) 0.0108(16) 0.0028(15) 0.0128(15)
N3 0.0279(19) 0.039(2) 0.018(2) 0.0055(16) -0.0017(16) -0.0006(16)
O1 0.0214(14) 0.0307(16) 0.0277(16) 0.0205(13) 0.0015(12) 0.0024(11)
O2 0.0219(14) 0.0311(16) 0.0268(17) 0.0151(13) 0.0018(12) -0.0009(12)
C1 0.028(2) 0.027(2) 0.015(2) 0.0104(18) 0.0035(18) 0.0042(17)
C2 0.021(2) 0.026(2) 0.038(3) 0.0010(19) -0.0014(19) 0.0003(17)
C3 0.026(2) 0.034(3) 0.062(4) 0.011(2) -0.008(2) -0.0004(19)
C4 0.050(3) 0.041(3) 0.031(3) 0.018(2) -0.019(2) -0.017(2)
C5 0.070(4) 0.041(3) 0.015(2) -0.003(2) 0.014(2) -0.007(2)
C6 0.0176(19) 0.022(2) 0.020(2) 0.0071(17) 0.0003(17) 0.0028(16)
C7 0.028(2) 0.031(2) 0.023(2) 0.0100(19) 0.0038(19) 0.0082(18)
C8 0.032(2) 0.030(2) 0.017(2) 0.0069(18) 0.0062(18) 0.0004(18)
C9 0.034(2) 0.031(2) 0.024(2) 0.004(2) 0.008(2) 0.0047(19)
C10 0.034(2) 0.030(2) 0.026(2) 0.0082(19) 0.005(2) 0.0170(19)
C11 0.0186(19) 0.024(2) 0.020(2) 0.0076(17) 0.0070(16) 0.0055(15)
C12 0.026(2) 0.024(2) 0.013(2) 0.0066(17) 0.0040(17) 0.0097(16)
C13 0.0156(19) 0.0217(19) 0.012(2) 0.0041(16) 0.0008(16) -0.0017(15)
C14 0.0223(19) 0.025(2) 0.012(2) 0.0042(16) 0.0020(16) 0.0186(15)
C15 0.035(2) 0.0156(19) 0.018(2) 0.0053(16) 0.0010(18) 0.0055(16)
C16 0.026(2) 0.021(2) 0.015(2) 0.0040(17) 0.0031(17) 0.0000(16)
C17 0.022(2) 0.029(2) 0.015(2) 0.0034(18) 0.0010(17) 0.0040(17)
C18 0.026(2) 0.023(2) 0.013(2) 0.0073(17) 0.0011(17) 0.0043(16)
C24 0.0201(19) 0.027(2) 0.012(2) 0.0058(17) -0.0019(16) 0.0011(16)
C25 0.029(2) 0.028(2) 0.016(2) 0.0050(18) 0.0050(18) 0.0077(17)
C26 0.023(2) 0.032(2) 0.027(2) 0.0087(19) 0.0077(19) 0.0057(18)
C27 0.022(2) 0.033(2) 0.030(3) 0.001(2) 0.0018(19) 0.0123(18)
C28 0.029(2) 0.032(2) 0.033(3) 0.015(2) 0.001(2) 0.0093(18)
C19 0.018(2) 0.0157(19) 0.024(2) 0.0044(17) 0.0032(17) 0.0063(15)
C20 0.032(2) 0.029(2) 0.024(2) 0.0100(19) 0.004(2) 0.0018(18)
C21 0.047(3) 0.026(2) 0.019(2) 0.0116(19) 0.008(2) 0.0023(19)
C22 0.039(2) 0.033(2) 0.016(2) 0.0028(19) 0.0025(19) 0.0149(19)
C23 0.028(2) 0.038(2) 0.021(2) -0.002(2) 0.0008(19) 0.0023(19)
C34 0.024(2) 0.021(2) 0.022(2) 0.0103(17) 0.0015(18) 0.0043(16)
C35 0.025(2) 0.036(2) 0.032(3) 0.008(2) 0.0015(19) 0.0074(18)
N6 0.041(2) 0.044(2) 0.026(2) 0.0023(18) -0.0034(18) -0.0008(18)
N5 0.0327(19) 0.0296(19) 0.025(2) 0.0125(16) 0.0043(16) 0.0116(15)
N8 0.0251(18) 0.0342(19) 0.025(2) 0.0066(16) 0.0046(16) -0.0018(15)
N7 0.0280(19) 0.0313(19) 0.028(2) 0.0130(16) 0.0082(16) 0.0113(15)
O3 0.0222(14) 0.0239(15) 0.0275(16) 0.0096(13) 0.0022(12) 0.0053(11)
O4 0.0232(14) 0.0258(15) 0.0219(16) 0.0110(12) -0.0028(12) 0.0010(11)
C36 0.033(2) 0.042(3) 0.042(3) 0.017(2) -0.019(2) 0.000(2)
C37 0.076(4) 0.036(3) 0.014(2) 0.0045(19) -0.007(2) 0.008(2)
C38 0.037(3) 0.058(3) 0.030(3) 0.011(2) 0.014(2) 0.003(2)
C29 0.022(2) 0.024(2) 0.020(2) 0.0067(18) 0.0000(17) 0.0016(16)
C30 0.021(2) 0.027(2) 0.026(2) 0.0125(18) 0.0046(18) 0.0056(17)
C31 0.023(2) 0.040(2) 0.029(3) 0.016(2) 0.0075(19) 0.0056(18)
C32 0.024(2) 0.029(2) 0.027(2) 0.0015(19) 0.0061(18) 0.0094(17)
C33 0.033(2) 0.031(2) 0.033(3) 0.013(2) 0.009(2) 0.0120(19)
C39 0.022(2) 0.026(2) 0.018(2) 0.0120(17) -0.0019(17) -0.0003(16)
C40 0.0189(19) 0.025(2) 0.012(2) 0.0052(16) 0.0028(16) 0.0029(16)
C41 0.029(2) 0.0194(19) 0.015(2) 0.0067(16) 0.0094(17) 0.0098(16)
C42 0.0203(19) 0.023(2) 0.012(2) 0.0032(16) 0.0048(16) -0.0045(15)
C43 0.0206(19) 0.028(2) 0.017(2) 0.0053(17) 0.0078(16) 0.0111(16)
C44 0.028(2) 0.018(2) 0.024(2) 0.0032(17) 0.0041(18) 0.0049(16)
C45 0.022(2) 0.025(2) 0.016(2) 0.0045(17) -0.0010(17) 0.0014(16)
C46 0.0174(19) 0.021(2) 0.023(2) 0.0097(18) 0.0041(17) 0.0047(16)
C52 0.024(2) 0.026(2) 0.015(2) 0.0085(17) 0.0006(17) 0.0104(17)
C53 0.024(2) 0.028(2) 0.021(2) 0.0049(18) 0.0035(18) 0.0000(17)
C54 0.032(2) 0.033(2) 0.027(2) 0.007(2) 0.013(2) 0.0089(18)
C55 0.043(3) 0.024(2) 0.019(2) 0.0053(18) -0.003(2) 0.0087(18)
C56 0.033(2) 0.038(2) 0.025(3) 0.009(2) -0.003(2) -0.0026(19)
C47 0.0179(19) 0.027(2) 0.023(2) 0.0052(18) 0.0000(17) 0.0064(16)
C48 0.022(2) 0.035(2) 0.030(3) 0.014(2) 0.0030(19) 0.0034(18)
C49 0.027(2) 0.044(3) 0.019(2) 0.001(2) 0.0102(19) 0.005(2)
C50 0.025(2) 0.032(2) 0.025(2) 0.0050(19) 0.0015(19) 0.0049(18)
C51 0.036(2) 0.028(2) 0.021(2) 0.0051(18) 0.0037(19) 0.0156(18)

loop_
_atom_type_symbol
_atom_type_description
_atom_type_scat_dispersion_real
_atom_type_scat_dispersion_imag
_atom_type_scat_source
C C 0.0033 0.0016 'International Tables Vol C Tables 4.2.6.8 and 6.1.1.4'
H H 0.0000 0.0000 'International Tables Vol C Tables 4.2.6.8 and 6.1.1.4'
N N 0.0061 0.0033 'International Tables Vol C Tables 4.2.6.8 and 6.1.1.4'
O O 0.0106 0.0060 'International Tables Vol C Tables 4.2.6.8 and 6.1.1.4'

loop_
_geom_angle_atom_site_label_1
_geom_angle_atom_site_label_2
_geom_angle_atom_site_label_3
_geom_angle
C5 N1 C1 117.0(4)
C10 N2 C6 117.9(3)
C24 N4 C28 117.4(4)
C23 N3 C19 117.9(3)
C11 O1 H1 109.5
C18 O2 H2A 109.5
N1 C1 C2 122.7(4)
N1 C1 C11 114.1(3)
C2 C1 C11 123.2(4)
C1 C2 C3 117.9(4)
C1 C2 H2 121.1
C3 C2 H2 121.1
C4 C3 C2 120.6(4)
C4 C3 H3 119.7
C2 C3 H3 119.7
C5 C4 C3 117.1(4)
C5 C4 H4 121.4
C3 C4 H4 121.4
N1 C5 C4 124.6(4)
N1 C5 H5 117.7
C4 C5 H5 117.7
N2 C6 C7 121.4(4)
N2 C6 C11 113.5(3)
C7 C6 C11 125.0(3)
C6 C7 C8 119.5(4)
C6 C7 H7 120.2
C8 C7 H7 120.2
C9 C8 C7 119.8(4)
C9 C8 H8 120.1
C7 C8 H8 120.1
C8 C9 C10 117.7(4)
C8 C9 H9 121.1
C10 C9 H9 121.1
N2 C10 C9 123.6(4)
N2 C10 H10 118.2
C9 C10 H10 118.2
O1 C11 C12 107.3(3)
O1 C11 C1 110.3(3)
C12 C11 C1 108.7(3)
O1 C11 C6 108.0(3)
C12 C11 C6 111.0(3)
C1 C11 C6 111.5(3)
C17 C12 C13 119.1(3)
C17 C12 C11 120.9(3)
C13 C12 C11 120.1(3)
C14 C13 C12 120.3(3)
C14 C13 H13 119.8
C12 C13 H13 119.8
C15 C14 C13 119.6(3)
C15 C14 C18 122.8(3)
C13 C14 C18 117.6(3)
C14 C15 C16 120.0(3)
C14 C15 H15 120.0
C16 C15 H15 120.0
C15 C16 C17 121.1(3)
C15 C16 H16 119.4
C17 C16 H16 119.4
C16 C17 C12 119.9(4)
C16 C17 H17 120.1
C12 C17 H17 120.1
O2 C18 C24 109.6(3)
O2 C18 C14 108.6(3)
C24 C18 C14 109.7(3)
O2 C18 C19 107.6(3)
C24 C18 C19 109.2(3)
C14 C18 C19 112.2(3)
N4 C24 C25 122.1(4)
N4 C24 C18 117.0(3)
C25 C24 C18 120.8(3)
C26 C25 C24 119.4(4)
C26 C25 H25 120.3
C24 C25 H25 120.3
C27 C26 C25 118.7(4)
C27 C26 H26 120.6
C25 C26 H26 120.6
C28 C27 C26 118.4(4)
C28 C27 H27 120.8
C26 C27 H27 120.8
N4 C28 C27 123.9(4)
N4 C28 H28 118.0
C27 C28 H28 118.0
N3 C19 C20 121.6(4)
N3 C19 C18 112.3(3)
C20 C19 C18 126.1(3)
C19 C20 C21 119.5(4)
C19 C20 H20 120.2
C21 C20 H20 120.2
C22 C21 C20 119.4(4)
C22 C21 H21 120.3
C20 C21 H21 120.3
C21 C22 C23 118.2(4)
C21 C22 H22 120.9
C23 C22 H22 120.9
N3 C23 C22 123.3(4)
N3 C23 H23 118.4
C22 C23 H23 118.4
N6 C34 C35 122.0(4)
N6 C34 C39 114.5(3)
C35 C34 C39 123.4(4)
C34 C35 C36 119.7(4)
C34 C35 H35 120.2
C36 C35 H35 120.2
C38 N6 C34 117.6(4)
C29 N5 C33 117.5(4)
C52 N8 C56 118.7(3)
C47 N7 C51 117.5(4)
C39 O3 H3A 109.5
C46 O4 H4A 109.5
C37 C36 C35 118.7(4)
C37 C36 H36 120.6
C35 C36 H36 120.6
C36 C37 C38 118.8(4)
C36 C37 H37 120.6
C38 C37 H37 120.6
N6 C38 C37 123.2(4)
N6 C38 H38 118.4
C37 C38 H38 118.4
N5 C29 C30 122.0(4)
N5 C29 C39 114.2(3)
C30 C29 C39 123.7(3)
C31 C30 C29 119.7(4)
C31 C30 H30 120.2
C29 C30 H30 120.2
C32 C31 C30 118.1(4)
C32 C31 H31 120.9
C30 C31 H31 120.9
C33 C32 C31 118.8(4)
C33 C32 H32 120.6
C31 C32 H32 120.6
N5 C33 C32 123.8(4)
N5 C33 H33 118.1
C32 C33 H33 118.1
O3 C39 C29 108.4(3)
O3 C39 C40 106.5(3)
C29 C39 C40 112.7(3)
O3 C39 C34 108.3(3)
C29 C39 C34 112.3(3)
C40 C39 C34 108.4(3)
C41 C40 C45 119.3(3)
C41 C40 C39 120.4(3)
C45 C40 C39 120.3(3)
C40 C41 C42 122.0(3)
C40 C41 H41 119.0
C42 C41 H41 119.0
C41 C42 C43 118.7(3)
C41 C42 C46 121.5(3)
C43 C42 C46 119.8(3)
C44 C43 C42 119.5(3)
C44 C43 H43 120.3
C42 C43 H43 120.3
C45 C44 C43 120.3(3)
C45 C44 H44 119.9
C43 C44 H44 119.9
C44 C45 C40 120.3(3)
C44 C45 H45 119.9
C40 C45 H45 119.9
O4 C46 C42 106.4(3)
O4 C46 C52 108.1(3)
C42 C46 C52 113.5(3)
O4 C46 C47 108.6(3)
C42 C46 C47 110.0(3)
C52 C46 C47 110.0(3)
N8 C52 C53 122.7(4)
N8 C52 C46 112.6(3)
C53 C52 C46 124.7(3)
C54 C53 C52 118.1(4)
C54 C53 H53 121.0
C52 C53 H53 121.0
C53 C54 C55 119.6(4)
C53 C54 H54 120.2
C55 C54 H54 120.2
C56 C55 C54 118.3(4)
C56 C55 H55 120.9
C54 C55 H55 120.9
N8 C56 C55 122.6(4)
N8 C56 H56 118.7
C55 C56 H56 118.7
N7 C47 C48 123.1(4)
N7 C47 C46 115.6(3)
C48 C47 C46 121.2(3)
C47 C48 C49 117.9(4)
C47 C48 H48 121.1
C49 C48 H48 121.1
C50 C49 C48 120.2(4)
C50 C49 H49 119.9
C48 C49 H49 119.9
C49 C50 C51 117.9(4)
C49 C50 H50 121.1
C51 C50 H50 121.1
N7 C51 C50 123.5(4)
N7 C51 H51 118.3
C50 C51 H51 118.3

loop_
_geom_bond_atom_site_label_1
_geom_bond_atom_site_label_2
_geom_bond_distance
N1 C5 1.337(5)
N1 C1 1.358(5)
N2 C10 1.339(5)
N2 C6 1.353(4)
N4 C24 1.332(5)
N4 C28 1.351(5)
N3 C23 1.340(5)
N3 C19 1.350(4)
O1 C11 1.419(4)
O1 H1 0.8400
O2 C18 1.424(4)
O2 H2A 0.8400
C1 C2 1.372(5)
C1 C11 1.543(5)
C2 C3 1.384(6)
C2 H2 0.9500
C3 C4 1.380(6)
C3 H3 0.9500
C4 C5 1.362(6)
C4 H4 0.9500
C5 H5 0.9500
C6 C7 1.375(5)
C6 C11 1.546(5)
C7 C8 1.382(5)
C7 H7 0.9500
C8 C9 1.364(5)
C8 H8 0.9500
C9 C10 1.386(6)
C9 H9 0.9500
C10 H10 0.9500
C11 C12 1.525(5)
C12 C17 1.391(5)
C12 C13 1.403(5)
C13 C14 1.400(5)
C13 H13 0.9500
C14 C15 1.379(5)
C14 C18 1.535(5)
C15 C16 1.380(5)
C15 H15 0.9500
C16 C17 1.382(5)
C16 H16 0.9500
C17 H17 0.9500
C18 C24 1.525(5)
C18 C19 1.539(5)
C24 C25 1.387(5)
C25 C26 1.383(5)
C25 H25 0.9500
C26 C27 1.379(5)
C26 H26 0.9500
C27 C28 1.366(5)
C27 H27 0.9500
C28 H28 0.9500
C19 C20 1.373(5)
C20 C21 1.387(5)
C20 H20 0.9500
C21 C22 1.362(5)
C21 H21 0.9500
C22 C23 1.384(5)
C22 H22 0.9500
C23 H23 0.9500
C34 N6 1.346(5)
C34 C35 1.362(5)
C34 C39 1.537(5)
C35 C36 1.389(6)
C35 H35 0.9500
N6 C38 1.341(5)
N5 C29 1.339(4)
N5 C33 1.341(5)
N8 C52 1.320(4)
N8 C56 1.335(5)
N7 C47 1.338(5)
N7 C51 1.340(4)
O3 C39 1.431(4)
O3 H3A 0.8400
O4 C46 1.417(4)
O4 H4A 0.8400
C36 C37 1.360(6)
C36 H36 0.9500
C37 C38 1.374(6)
C37 H37 0.9500
C38 H38 0.9500
C29 C30 1.389(5)
C29 C39 1.525(5)
C30 C31 1.384(5)
C30 H30 0.9500
C31 C32 1.382(5)
C31 H31 0.9500
C32 C33 1.371(6)
C32 H32 0.9500
C33 H33 0.9500
C39 C40 1.534(5)
C40 C41 1.369(5)
C40 C45 1.393(4)
C41 C42 1.383(5)
C41 H41 0.9500
C42 C43 1.406(5)
C42 C46 1.536(5)
C43 C44 1.397(5)
C43 H43 0.9500
C44 C45 1.377(5)
C44 H44 0.9500
C45 H45 0.9500
C46 C52 1.542(5)
C46 C47 1.551(5)
C52 C53 1.387(5)
C53 C54 1.376(5)
C53 H53 0.9500
C54 C55 1.380(5)
C54 H54 0.9500
C55 C56 1.376(5)
C55 H55 0.9500
C56 H56 0.9500
C47 C48 1.384(5)
C48 C49 1.385(5)
C48 H48 0.9500
C49 C50 1.370(5)
C49 H49 0.9500
C50 C51 1.384(5)
C50 H50 0.9500
C51 H51 0.9500

loop_
_geom_hbond_atom_site_label_D
_geom_hbond_atom_site_label_H
_geom_hbond_atom_site_label_A
_geom_hbond_distance_DH
_geom_hbond_distance_HA
_geom_hbond_distance_DA
_geom_hbond_angle_DHA
_geom_hbond_site_symmetry_A
O2 H2A N3 0.84 2.22 2.620(4) 109.3 .
C15 H15 N4 0.95 2.47 3.089(5) 122.8 .
O3 H3A N5 0.84 2.34 2.766(4) 111.6 .
O4 H4A N8 0.84 2.11 2.622(4) 118.6 .
C35 H35 N5 0.95 2.66 3.112(5) 109.8 .
C43 H43 N7 0.95 2.44 3.077(5) 124.2 .
O1 H1 N5 0.84 2.02 2.817(4) 156.9 1_655
C10 H10 O3 0.95 2.69 3.129(5) 108.8 1_655
C22 H22 O4 0.95 2.63 3.447(5) 144.0 2_665
C23 H23 O1 0.95 2.48 3.420(5) 172.3 2_665
C28 H28 N4 0.95 2.72 3.463(5) 135.7 2_675
O3 H3A N2 0.84 2.23 2.810(4) 126.6 1_455
C33 H33 O1 0.95 2.71 3.143(5) 108.7 1_455
C51 H51 N7 0.95 2.68 3.429(5) 136.4 2_656
C55 H55 O2 0.95 2.64 3.454(5) 144.0 2_666
C56 H56 O3 0.95 2.47 3.421(5) 174.5 2_666
C4 H4 Cg13 0.95 2.79 3.641(4) 149.2 2_766
C10 H10 Cg11 0.95 2.81 3.691(4) 154.4 2_765
C28 H28 Cg11 0.95 2.85 3.604(4) 137.2 2_675
C33 H33 Cg14 0.95 2.81 3.693(4) 154.5 2_566
C37 H37 Cg12 0.95 2.83 3.671(4) 148.7 2_565
C51 H51 Cg14 0.95 2.86 3.598(4) 135.6 2_656

loop_
_geom_torsion_atom_site_label_1
_geom_torsion_atom_site_label_2
_geom_torsion_atom_site_label_3
_geom_torsion_atom_site_label_4
_geom_torsion
C5 N1 C1 C2 -2.1(6)
C5 N1 C1 C11 179.5(3)
N1 C1 C2 C3 1.3(6)
C11 C1 C2 C3 179.5(4)
C1 C2 C3 C4 -0.2(6)
C2 C3 C4 C5 0.1(7)
C1 N1 C5 C4 2.0(6)
C3 C4 C5 N1 -1.0(7)
C10 N2 C6 C7 1.5(6)
C10 N2 C6 C11 179.4(3)
N2 C6 C7 C8 -0.9(6)
C11 C6 C7 C8 -178.5(3)
C6 C7 C8 C9 -0.6(6)
C7 C8 C9 C10 1.4(6)
C6 N2 C10 C9 -0.7(6)
C8 C9 C10 N2 -0.8(6)
N1 C1 C11 O1 -53.8(4)
C2 C1 C11 O1 127.8(4)
N1 C1 C11 C12 63.6(4)
C2 C1 C11 C12 -114.7(4)
N1 C1 C11 C6 -173.7(3)
C2 C1 C11 C6 7.9(5)
N2 C6 C11 O1 -52.1(4)
C7 C6 C11 O1 125.6(4)
N2 C6 C11 C12 -169.5(3)
C7 C6 C11 C12 8.3(5)
N2 C6 C11 C1 69.2(4)
C7 C6 C11 C1 -113.0(4)
O1 C11 C12 C17 166.2(3)
C1 C11 C12 C17 46.9(5)
C6 C11 C12 C17 -76.0(4)
O1 C11 C12 C13 -13.9(5)
C1 C11 C12 C13 -133.3(4)
C6 C11 C12 C13 103.8(4)
C17 C12 C13 C14 0.0(5)
C11 C12 C13 C14 -179.8(3)
C12 C13 C14 C15 -0.1(5)
C12 C13 C14 C18 179.9(3)
C13 C14 C15 C16 0.5(6)
C18 C14 C15 C16 -179.5(3)
C14 C15 C16 C17 -0.8(6)
C15 C16 C17 C12 0.8(6)
C13 C12 C17 C16 -0.4(6)
C11 C12 C17 C16 179.5(4)
C15 C14 C18 O2 -165.2(3)
C13 C14 C18 O2 14.8(4)
C15 C14 C18 C24 -45.5(5)
C13 C14 C18 C24 134.6(3)
C15 C14 C18 C19 76.0(4)
C13 C14 C18 C19 -103.9(4)
C28 N4 C24 C25 0.5(6)
C28 N4 C24 C18 -176.5(3)
O2 C18 C24 N4 -161.5(3)
C14 C18 C24 N4 79.4(4)
C19 C18 C24 N4 -43.9(4)
O2 C18 C24 C25 21.5(5)
C14 C18 C24 C25 -97.6(4)
C19 C18 C24 C25 139.1(3)
N4 C24 C25 C26 0.3(6)
C18 C24 C25 C26 177.1(3)
C24 C25 C26 C27 -0.7(6)
C25 C26 C27 C28 0.3(6)
C24 N4 C28 C27 -0.9(6)
C26 C27 C28 N4 0.5(6)
C23 N3 C19 C20 -2.8(6)
C23 N3 C19 C18 177.6(3)
O2 C18 C19 N3 37.4(4)
C24 C18 C19 N3 -81.5(4)
C14 C18 C19 N3 156.7(3)
O2 C18 C19 C20 -142.1(4)
C24 C18 C19 C20 99.0(4)
C14 C18 C19 C20 -22.8(5)
N3 C19 C20 C21 3.0(6)
C18 C19 C20 C21 -177.6(3)
C19 C20 C21 C22 -1.4(6)
C20 C21 C22 C23 -0.1(6)
C19 N3 C23 C22 1.2(6)
C21 C22 C23 N3 0.2(6)
N6 C34 C35 C36 -2.4(6)
C39 C34 C35 C36 179.9(3)
C35 C34 N6 C38 1.6(6)
C39 C34 N6 C38 179.5(4)
C34 C35 C36 C37 1.4(6)
C35 C36 C37 C38 0.2(7)
C34 N6 C38 C37 0.2(6)
C36 C37 C38 N6 -1.0(7)
C33 N5 C29 C30 -0.5(6)
C33 N5 C29 C39 -179.1(3)
N5 C29 C30 C31 0.2(6)
C39 C29 C30 C31 178.7(3)
C29 C30 C31 C32 0.6(6)
C30 C31 C32 C33 -1.0(6)
C29 N5 C33 C32 0.1(6)
C31 C32 C33 N5 0.7(7)
N5 C29 C39 O3 51.6(4)
C30 C29 C39 O3 -127.0(4)
N5 C29 C39 C40 169.2(3)
C30 C29 C39 C40 -9.4(5)
N5 C29 C39 C34 -68.0(4)
C30 C29 C39 C34 113.4(4)
N6 C34 C39 O3 53.5(4)
C35 C34 C39 O3 -128.7(4)
N6 C34 C39 C29 173.1(3)
C35 C34 C39 C29 -9.1(5)
N6 C34 C39 C40 -61.7(4)
C35 C34 C39 C40 116.1(4)
O3 C39 C40 C41 16.0(5)
C29 C39 C40 C41 -102.7(4)
C34 C39 C40 C41 132.4(4)
O3 C39 C40 C45 -165.3(3)
C29 C39 C40 C45 76.0(4)
C34 C39 C40 C45 -48.9(4)
C45 C40 C41 C42 -0.1(6)
C39 C40 C41 C42 178.6(3)
C40 C41 C42 C43 0.4(6)
C40 C41 C42 C46 -179.3(3)
C41 C42 C43 C44 -0.2(5)
C46 C42 C43 C44 179.5(3)
C42 C43 C44 C45 -0.2(6)
C43 C44 C45 C40 0.5(6)
C41 C40 C45 C44 -0.4(6)
C39 C40 C45 C44 -179.1(4)
C41 C42 C46 O4 -15.8(5)
C43 C42 C46 O4 164.5(3)
C41 C42 C46 C52 102.9(4)
C43 C42 C46 C52 -76.7(4)
C41 C42 C46 C47 -133.3(4)
C43 C42 C46 C47 47.0(5)
C56 N8 C52 C53 0.8(6)
C56 N8 C52 C46 -178.8(3)
O4 C46 C52 N8 -37.1(4)
C42 C46 C52 N8 -154.9(3)
C47 C46 C52 N8 81.4(4)
O4 C46 C52 C53 143.3(3)
C42 C46 C52 C53 25.5(5)
C47 C46 C52 C53 -98.2(4)
N8 C52 C53 C54 -0.5(6)
C46 C52 C53 C54 179.1(3)
C52 C53 C54 C55 -1.6(6)
C53 C54 C55 C56 3.3(6)
C52 N8 C56 C55 1.0(6)
C54 C55 C56 N8 -3.0(6)
C51 N7 C47 C48 -1.2(6)
C51 N7 C47 C46 177.6(3)
O4 C46 C47 N7 161.9(3)
C42 C46 C47 N7 -82.0(4)
C52 C46 C47 N7 43.8(4)
O4 C46 C47 C48 -19.3(5)
C42 C46 C47 C48 96.8(4)
C52 C46 C47 C48 -137.4(4)
N7 C47 C48 C49 1.0(6)
C46 C47 C48 C49 -177.7(3)
C47 C48 C49 C50 -0.2(6)
C48 C49 C50 C51 -0.4(6)
C47 N7 C51 C50 0.6(6)
C49 C50 C51 N7 0.2(6)
